data_4322460
loop_
_publ_author_name
'Hans-Hermann Giese'
'Tassilo Habereder'
'Heinrich N\"oth'
'Werner Ponikwar'
'Steffen Thomas'
'Marcus Warchhold'

_publ_contact_author
;
      Heinrich N\"oth
      Institut f\"ur anorganische Chemie
      Universit\"at M\"unchen
      Meiserstr. 1
      80333 M\"unchen
      Bundesrepublik Deutschland
;
_publ_contact_author_email H.Noeth@lrz.uni-muenchen.de
_publ_contact_author_fax '089 5902 451'
_publ_contact_author_phone '089 5902 396'
_publ_section_title
;
 Metal Tetrahydridoborates and Tetrahydridoborato Metalates. 23.1 Amine
 Solvates of Lithium and Sodium Tetrahydridoborate
;
_journal_name_full 'Inorganic Chemistry'
_journal_page_first 4188
_journal_page_last 4196
_journal_paper_doi 10.1021/ic990205c
_journal_volume 38
_journal_year 1999
_chemical_formula_sum 'C9 H27 B N3 Na'
_chemical_formula_weight 211.14
_chemical_name_systematic
; 

 ? 

;
_space_group_IT_number 14
_symmetry_cell_setting monoclinic
_symmetry_space_group_name_Hall '-P 2yn'
_symmetry_space_group_name_H-M 'P 1 21/n 1'
_atom_sites_solution_hydrogens geom
_atom_sites_solution_primary direct
_atom_sites_solution_secondary difmap
_audit_creation_method SHELXL
_cell_angle_alpha 90.00
_cell_angle_beta 93.55(2)
_cell_angle_gamma 90.00
_cell_formula_units_Z 4
_cell_length_a 9.993(2)
_cell_length_b 10.008(3)
_cell_length_c 14.472(4)
_cell_measurement_temperature 293(2)
_cell_volume 1444.6(7)
_computing_structure_refinement 'SHELXL-93 (Sheldrick, 1993)'
_computing_structure_solution 'SHELXS-86 (Sheldrick, 1990)'
_diffrn_ambient_temperature 293(2)
_diffrn_radiation_monochromator graphite
_diffrn_radiation_source 'fine-focus sealed tube'
_diffrn_radiation_type MoK\a
_diffrn_radiation_wavelength 0.71073
_diffrn_reflns_av_R_equivalents 0.0267
_diffrn_reflns_av_sigmaI/netI 0.0455
_diffrn_reflns_limit_h_max 10
_diffrn_reflns_limit_h_min -6
_diffrn_reflns_limit_k_max 11
_diffrn_reflns_limit_k_min -1
_diffrn_reflns_limit_l_max 2
_diffrn_reflns_limit_l_min -15
_diffrn_reflns_number 1828
_diffrn_reflns_theta_max 23.05
_diffrn_reflns_theta_min 2.41
_exptl_absorpt_coefficient_mu 0.084
_exptl_crystal_density_diffrn 0.971
_exptl_crystal_F_000 472
_refine_diff_density_max 0.278
_refine_diff_density_min -0.672
_refine_diff_density_rms 0.051
_refine_ls_extinction_method none
_refine_ls_goodness_of_fit_all 1.640
_refine_ls_goodness_of_fit_obs 1.866
_refine_ls_matrix_type full
_refine_ls_number_parameters 222
_refine_ls_number_reflns 1774
_refine_ls_number_restraints 0
_refine_ls_restrained_S_all 1.640
_refine_ls_restrained_S_obs 1.866
_refine_ls_R_factor_all 0.1048
_refine_ls_R_factor_obs 0.0736
_refine_ls_shift/esd_max -10.692
_refine_ls_shift/esd_mean 0.481
_refine_ls_structure_factor_coef Fsqd
_refine_ls_weighting_details 'w=1/[\s^2^(Fo^2^)+(0.0533P)^2^+0.4104P] where P=(Fo^2^+2Fc^2^)/3'
_refine_ls_weighting_scheme calc
_refine_ls_wR_factor_all 0.1872
_refine_ls_wR_factor_obs 0.1747
_reflns_number_observed 1261
_reflns_number_total 1774
_reflns_observed_criterion >2sigma(I)
_cod_data_source_file ic990205c_6.cif
_cod_data_source_block stex2
_cod_depositor_comments
;
The following automatic conversions were performed:

'_refine_ls_weighting_scheme' value 'calc
w=1/[\s^2^(Fo^2^)+(0.0533P)^2^+0.4104P] where P=(Fo^2^+2Fc^2^)/3' was
changed to 'calc'. New tag '_refine_ls_weighting_details' was
created. The value of the new tag was set to
'w=1/[\s^2^(Fo^2^)+(0.0533P)^2^+0.4104P] where P=(Fo^2^+2Fc^2^)/3'.

Automatic conversion script
Id: cif_fix_values 3143 2015-03-26 13:38:13Z robertas 
;
_cod_database_code 4322460

loop_
_symmetry_equiv_pos_as_xyz
'x, y, z'
'-x+1/2, y+1/2, -z+1/2'
'-x, -y, -z'
'x-1/2, -y-1/2, z-1/2'

loop_
_atom_site_aniso_label
_atom_site_aniso_U_11
_atom_site_aniso_U_22
_atom_site_aniso_U_33
_atom_site_aniso_U_23
_atom_site_aniso_U_13
_atom_site_aniso_U_12
Na1 0.0426(9) 0.0462(8) 0.0408(7) -0.0054(6) 0.0025(6) -0.0022(6)
B1 0.075(3) 0.054(3) 0.046(2) 0.003(2) 0.010(2) 0.003(2)
N1 0.052(3) 0.058(2) 0.067(2) -0.011(2) 0.009(2) -0.017(2)
N2 0.052(2) 0.073(2) 0.040(2) -0.015(2) -0.0020(15) -0.015(2)
N3 0.046(2) 0.046(2) 0.0377(15) -0.0031(14) -0.0019(13) 0.0025(14)
C1 0.076(27) 0.092(18) 0.214(35) -0.068(19) -0.036(22) 0.003(15)
C1A 0.046(11) 0.085(15) 0.136(17) 0.001(14) -0.013(11) 0.003(10)
C2 0.100(14) 0.092(12) 0.089(12) 0.035(11) -0.001(9) -0.047(10)
C2A 0.085(11) 0.079(9) 0.081(12) 0.008(11) 0.004(8) -0.024(8)
C3 0.038(7) 0.063(7) 0.061(6) -0.014(5) -0.019(5) 0.001(5)
C3A 0.063(8) 0.069(7) 0.080(7) -0.020(6) -0.004(6) -0.023(6)
C4 0.079(19) 0.067(14) 0.050(7) -0.018(8) -0.006(9) 0.004(9)
C4A 0.047(12) 0.068(13) 0.051(9) -0.031(9) -0.011(7) 0.005(8)
C5 0.100(4) 0.101(4) 0.053(3) 0.008(3) -0.008(3) 0.012(3)
C6 0.079(4) 0.071(3) 0.047(2) -0.018(2) 0.004(2) 0.005(3)
C7 0.047(3) 0.078(3) 0.049(2) -0.011(2) 0.002(2) 0.008(2)
C8 0.051(3) 0.061(3) 0.057(2) -0.010(2) -0.003(2) -0.004(2)
C9 0.081(4) 0.055(3) 0.069(3) -0.002(2) -0.012(3) 0.011(3)

loop_
_atom_site_label
_atom_site_type_symbol
_atom_site_fract_x
_atom_site_fract_y
_atom_site_fract_z
_atom_site_U_iso_or_equiv
_atom_site_thermal_displace_type
_atom_site_occupancy
_atom_site_calc_flag
_atom_site_refinement_flags
_atom_site_disorder_group
Na1 Na 0.02273(12) 0.37683(12) 0.90999(8) 0.0432(4) Uani 1 d . .
B1 B 0.0111(5) 0.3535(5) 1.1071(3) 0.0579(12) Uani 1 d . .
H+1 H+ 0.1020(240) 0.4176(244) 1.0679(173) 0.000(143) Uiso 1 d . .
H+2 H+ -0.1081(246) 0.3791(264) 1.0579(179) 0.000(141) Uiso 1 d . .
H+3 H+ 0.0204(265) 0.1752(222) 1.1136(161) 0.000(141) Uiso 1 d . .
H+4 H+ 0.0159(242) 0.3948(249) 1.1934(155) 0.000(135) Uiso 1 d . .
N1 N -0.1609(4) 0.2135(4) 0.8655(2) 0.0589(9) Uani 1 d . .
N2 N 0.0566(3) 0.2856(3) 0.7449(2) 0.0554(9) Uani 1 d . .
N3 N 0.2633(3) 0.3125(3) 0.9025(2) 0.0434(8) Uani 1 d . .
C1 C -0.2718(51) 0.2806(40) 0.8655(33) 0.129(18) Uani 0.50 d P .
H1A H -0.3461(53) 0.2199(40) 0.8656(88) 0.155 Uiso 0.50 calc PR .
H1B H -0.2807(61) 0.3357(71) 0.8111(39) 0.155 Uiso 0.50 calc PR .
H1C H -0.2708(75) 0.3361(98) 0.9196(39) 0.155 Uiso 0.50 calc PR .
C1A C -0.2942(48) 0.2855(36) 0.8758(27) 0.090(7) Uani 0.50 d P .
H1AA H -0.3661(49) 0.2324(41) 0.8484(40) 0.107 Uiso 0.50 calc PR .
H1AB H -0.2926(52) 0.3705(40) 0.8452(47) 0.107 Uiso 0.50 calc PR .
H1AC H -0.3075(56) 0.2988(67) 0.9403(27) 0.107 Uiso 0.50 calc PR .
C2 C -0.1769(22) 0.1082(26) 0.9463(10) 0.094(6) Uani 0.50 d P .
H2A H -0.2482(43) 0.0473(46) 0.9287(21) 0.113 Uiso 0.50 calc PR .
H2B H -0.1973(64) 0.1543(26) 1.0019(16) 0.113 Uiso 0.50 calc PR .
H2C H -0.0947(28) 0.0593(47) 0.9570(29) 0.113 Uiso 0.50 calc PR .
C2A C -0.1441(21) 0.0972(23) 0.9060(10) 0.082(4) Uani 0.50 d P .
H2AA H -0.2172(37) 0.0392(29) 0.8868(35) 0.098 Uiso 0.50 calc PR .
H2AB H -0.1414(69) 0.1086(24) 0.9719(10) 0.098 Uiso 0.50 calc PR .
H2AC H -0.0613(35) 0.0583(39) 0.8889(37) 0.098 Uiso 0.50 calc PR .
C3 C -0.1717(10) 0.2048(11) 0.7583(7) 0.055(2) Uani 0.50 d P .
H3A H -0.2373(10) 0.1378(11) 0.7381(7) 0.066 Uiso 0.50 calc PR .
H3B H -0.1999(10) 0.2902(11) 0.7320(7) 0.066 Uiso 0.50 calc PR .
C3A C -0.1214(13) 0.1322(11) 0.7892(7) 0.071(3) Uani 0.50 d P .
H3AA H -0.1984(13) 0.0824(11) 0.7640(7) 0.085 Uiso 0.50 calc PR .
H3AB H -0.0539(13) 0.0685(11) 0.8119(7) 0.085 Uiso 0.50 calc PR .
C4 C -0.0671(31) 0.2138(22) 0.7151(18) 0.066(5) Uani 0.50 d P .
H4A H -0.0490(31) 0.1561(22) 0.6635(18) 0.079 Uiso 0.50 calc PR .
H4B H -0.1344(31) 0.2782(22) 0.6934(18) 0.079 Uiso 0.50 calc PR .
C4A C -0.0327(26) 0.1669(20) 0.7261(17) 0.056(5) Uani 0.50 d P .
H4AA H 0.0023(26) 0.0896(20) 0.7599(17) 0.067 Uiso 0.50 calc PR .
H4AB H -0.0386(26) 0.1459(20) 0.6605(17) 0.067 Uiso 0.50 calc PR .
C5 C 0.0509(6) 0.3948(6) 0.6783(3) 0.085(2) Uani 1 d . .
H5A H 0.1133(47) 0.4640(48) 0.7007(31) 0.102 Uiso 1 d . .
H5B H 0.0600(46) 0.3656(45) 0.6134(34) 0.102 Uiso 1 d . .
H5C H -0.0365(48) 0.4346(48) 0.6755(31) 0.102 Uiso 1 d . .
C6 C 0.1884(5) 0.2234(5) 0.7486(3) 0.0657(13) Uani 1 d . .
H6A H 0.1837(40) 0.1358(40) 0.7759(27) 0.079 Uiso 1 d . .
H6B H 0.2229(38) 0.2120(39) 0.6848(28) 0.079 Uiso 1 d . .
C7 C 0.2923(4) 0.2996(5) 0.8052(3) 0.0582(11) Uani 1 d . .
H7A H 0.2985(37) 0.3966(39) 0.7797(25) 0.070 Uiso 1 d . .
H7B H 0.3814(40) 0.2603(37) 0.7987(25) 0.070 Uiso 1 d . .
C8 C 0.3487(4) 0.4138(4) 0.9474(3) 0.0565(11) Uani 1 d . .
H8A H 0.3284(35) 0.4269(36) 1.0150(26) 0.068 Uiso 1 d . .
H8B H 0.3324(36) 0.5012(40) 0.9172(24) 0.068 Uiso 1 d . .
H8C H 0.4416(41) 0.3962(36) 0.9438(24) 0.068 Uiso 1 d . .
C9 C 0.2826(5) 0.1874(5) 0.9522(3) 0.0691(13) Uani 1 d . .
H9A H 0.3666(45) 0.1536(44) 0.9519(29) 0.083 Uiso 1 d . .
H9B H 0.2600(38) 0.1966(41) 1.0183(29) 0.083 Uiso 1 d . .
H9C H 0.2225(42) 0.1119(41) 0.9236(26) 0.083 Uiso 1 d . .

loop_
_atom_type_symbol
_atom_type_description
_atom_type_scat_dispersion_real
_atom_type_scat_dispersion_imag
_atom_type_scat_source
C C 0.0033 0.0016 'International Tables Vol C Tables 4.2.6.8 and 6.1.1.4'
H H 0.0000 0.0000 'International Tables Vol C Tables 4.2.6.8 and 6.1.1.4'
B B 0.0013 0.0007 'International Tables Vol C Tables 4.2.6.8 and 6.1.1.4'
N N 0.0061 0.0033 'International Tables Vol C Tables 4.2.6.8 and 6.1.1.4'
Na Na 0.0362 0.0249 'International Tables Vol C Tables 4.2.6.8 and 6.1.1.4'
H H+ 0.0000 0.0000 'International Tables Vol C Tables 4.2.6.8 and 6.1.1.4'

loop_
_geom_angle_atom_site_label_1
_geom_angle_atom_site_label_2
_geom_angle_atom_site_label_3
_geom_angle
_geom_angle_site_symmetry_1
_geom_angle_site_symmetry_3
_geom_angle_publ_flag
H+2 Na1 N3 86.8(53) 3_567 . ?
H+2 Na1 H+1 49.7(66) 3_567 3_567 ?
N3 Na1 H+1 136.4(56) . 3_567 ?
H+2 Na1 H+2 91.2(81) 3_567 . ?
N3 Na1 H+2 125.3(58) . . ?
H+1 Na1 H+2 66.0(63) 3_567 . ?
H+2 Na1 N1 151.3(55) 3_567 . ?
N3 Na1 N1 120.75(12) . . ?
H+1 Na1 N1 102.2(55) 3_567 . ?
H+2 Na1 N1 79.5(57) . . ?
H+2 Na1 H+4 49.7(64) 3_567 3_567 ?
N3 Na1 H+4 107.1(50) . 3_567 ?
H+1 Na1 H+4 46.6(69) 3_567 3_567 ?
H+2 Na1 H+4 112.6(82) . 3_567 ?
N1 Na1 H+4 109.0(52) . 3_567 ?
H+2 Na1 H+1 65.7(66) 3_567 . ?
N3 Na1 H+1 79.8(58) . . ?
H+1 Na1 H+1 82.7(90) 3_567 . ?
H+2 Na1 H+1 50.5(65) . . ?
N1 Na1 H+1 123.1(60) . . ?
H+4 Na1 H+1 113.8(79) 3_567 . ?
H+2 Na1 N2 115.5(55) 3_567 . ?
N3 Na1 N2 71.90(10) . . ?
H+1 Na1 N2 120.9(59) 3_567 . ?
H+2 Na1 N2 150.3(57) . . ?
N1 Na1 N2 70.76(11) . . ?
H+4 Na1 N2 79.2(49) 3_567 . ?
H+1 Na1 N2 151.5(58) . . ?
H+2 Na1 B1 29.7(57) 3_567 3_567 ?
N3 Na1 B1 111.41(14) . 3_567 ?
H+1 Na1 B1 27.8(59) 3_567 3_567 ?
H+2 Na1 B1 90.0(59) . 3_567 ?
N1 Na1 B1 122.4(2) . 3_567 ?
H+4 Na1 B1 27.8(50) 3_567 3_567 ?
H+1 Na1 B1 87.1(59) . 3_567 ?
N2 Na1 B1 106.67(13) . 3_567 ?
H+2 Na1 B1 86.1(57) 3_567 . ?
N3 Na1 B1 96.91(13) . . ?
H+1 Na1 B1 83.4(60) 3_567 . ?
H+2 Na1 B1 28.5(57) . . ?
N1 Na1 B1 97.33(14) . . ?
H+4 Na1 B1 126.6(49) 3_567 . ?
H+1 Na1 B1 26.1(59) . . ?
N2 Na1 B1 154.16(13) . . ?
B1 Na1 B1 99.08(12) 3_567 . ?
H+2 Na1 Na1 45.1(54) 3_567 3_567 ?
N3 Na1 Na1 111.66(8) . 3_567 ?
H+1 Na1 Na1 41.0(57) 3_567 3_567 ?
H+2 Na1 Na1 46.1(58) . 3_567 ?
N1 Na1 Na1 120.21(10) . 3_567 ?
H+4 Na1 Na1 78.9(49) 3_567 3_567 ?
H+1 Na1 Na1 41.7(59) . 3_567 ?
N2 Na1 Na1 157.83(10) . 3_567 ?
B1 Na1 Na1 51.24(10) 3_567 3_567 ?
B1 Na1 Na1 47.84(10) . 3_567 ?
H+3 B1 H+4 105.3(100) . . ?
H+3 B1 H+1 119.3(99) . . ?
H+4 B1 H+1 106.2(100) . . ?
H+3 B1 H+2 104.7(88) . . ?
H+4 B1 H+2 114.4(93) . . ?
H+1 B1 H+2 107.2(87) . . ?
H+3 B1 Na1 175.5(87) . 3_567 ?
H+4 B1 Na1 76.8(100) . 3_567 ?
H+1 B1 Na1 63.2(100) . 3_567 ?
H+2 B1 Na1 70.7(100) . 3_567 ?
H+3 B1 Na1 97.4(74) . . ?
H+4 B1 Na1 156.6(100) . . ?
H+1 B1 Na1 56.2(100) . . ?
H+2 B1 Na1 63.7(100) . . ?
Na1 B1 Na1 80.92(12) 3_567 . ?
B1 H+1 Na1 89.0(100) . 3_567 ?
B1 H+1 Na1 97.8(100) . . ?
Na1 H+1 Na1 97.3(90) 3_567 . ?
B1 H+2 Na1 79.6(100) . 3_567 ?
B1 H+2 Na1 87.7(100) . . ?
Na1 H+2 Na1 88.8(80) 3_567 . ?
B1 H+4 Na1 75.4(100) . 3_567 ?
C1 N1 C2A 123.2(21) . . ?
C1 N1 C3A 124.4(22) . . ?
C2A N1 C3A 78.9(9) . . ?
C1 N1 C1A 6.3(33) . . ?
C2A N1 C1A 117.6(16) . . ?
C3A N1 C1A 128.3(17) . . ?
C1 N1 C3 91.3(21) . . ?
C2A N1 C3 113.4(9) . . ?
C3A N1 C3 37.8(4) . . ?
C1A N1 C3 96.7(15) . . ?
C1 N1 C2 102.7(21) . . ?
C2A N1 C2 25.5(13) . . ?
C3A N1 C2 103.5(9) . . ?
C1A N1 C2 96.5(15) . . ?
C3 N1 C2 134.0(9) . . ?
C1 N1 Na1 105.9(20) . . ?
C2A N1 Na1 113.1(10) . . ?
C3A N1 Na1 109.4(5) . . ?
C1A N1 Na1 107.2(16) . . ?
C3 N1 Na1 107.3(5) . . ?
C2 N1 Na1 110.4(8) . . ?
C5 N2 C6 110.1(4) . . ?
C5 N2 C4 100.1(8) . . ?
C6 N2 C4 123.0(7) . . ?
C5 N2 C4A 118.4(9) . . ?
C6 N2 C4A 101.3(7) . . ?
C4 N2 C4A 23.2(8) . . ?
C5 N2 Na1 110.0(3) . . ?
C6 N2 Na1 106.6(2) . . ?
C4 N2 Na1 106.6(10) . . ?
C4A N2 Na1 109.6(10) . . ?
C9 N3 C8 108.9(3) . . ?
C9 N3 C7 111.9(3) . . ?
C8 N3 C7 110.2(3) . . ?
C9 N3 Na1 107.5(3) . . ?
C8 N3 Na1 110.0(2) . . ?
C7 N3 Na1 108.3(2) . . ?
C4A C3 N1 108.0(10) . . ?
N1 C3A C4 111.9(11) . . ?
N2 C4 C3A 113.4(17) . . ?
N2 C4A C3 106.7(11) . . ?
N2 C6 C7 113.6(3) . . ?
N3 C7 C6 113.7(3) . . ?

loop_
_geom_bond_atom_site_label_1
_geom_bond_atom_site_label_2
_geom_bond_distance
_geom_bond_site_symmetry_2
_geom_bond_publ_flag
Na1 H+2 2.62(26) 3_567 ?
Na1 N3 2.497(3) . ?
Na1 H+1 2.44(24) 3_567 ?
Na1 H+2 2.58(25) . ?
Na1 N1 2.511(3) . ?
Na1 H+4 2.75(24) 3_567 ?
Na1 H+1 2.41(24) . ?
Na1 N2 2.600(3) . ?
Na1 B1 2.729(5) 3_567 ?
Na1 B1 2.871(4) . ?
Na1 Na1 3.636(2) 3_567 ?
B1 H+3 1.79(22) . ?
B1 H+4 1.31(23) . ?
B1 H+1 1.27(25) . ?
B1 H+2 1.37(26) . ?
B1 Na1 2.729(5) 3_567 ?
H+1 Na1 2.44(24) 3_567 ?
H+2 Na1 2.62(26) 3_567 ?
H+4 Na1 2.75(24) 3_567 ?
N1 C1 1.30(5) . ?
N1 C2A 1.31(2) . ?
N1 C3A 1.446(10) . ?
N1 C1A 1.53(4) . ?
N1 C3 1.552(10) . ?
N1 C2 1.59(2) . ?
N2 C5 1.456(6) . ?
N2 C6 1.454(5) . ?
N2 C4 1.47(3) . ?
N2 C4A 1.50(3) . ?
N3 C9 1.451(5) . ?
N3 C8 1.452(5) . ?
N3 C7 1.462(4) . ?
C3 C4A 1.54(3) . ?
C3A C4 1.48(3) . ?
C6 C7 1.492(6) . ?
